data_4073458
loop_
_publ_author_name
'Nishihara, Yasushi'
'Miyasaka, Mitsuru'
'Inoue, Yoshiaki'
'Yamaguchi, Tomoka'
'Kojima, Masaaki'
'Takagi, Kentaro'

_publ_section_title
;
 Preparation, Structures, and Thermal Reactivity of
 Alkoxycarbonyl(cyano)palladium(II) Complexestrans-Pd(COOR)(CN)(PPh3)2(R =
 Me, Et,nPr,iPr,nBu,tBu, and Bn) as Intermediates of the
 Palladium-Catalyzed Cyanoesterification of Norbornene Derivatives
;
_journal_issue 16
_journal_name_full Organometallics
_journal_page_first 4054
_journal_paper_doi 10.1021/om700343y
_journal_volume 26
_journal_year 2007
_chemical_formula_moiety 'C42 H39 Cl2 N O2 P2 Pd '
_chemical_formula_sum 'C42 H39 Cl2 N O2 P2 Pd'
_chemical_formula_weight 829.03
_space_group_IT_number 2
_symmetry_cell_setting triclinic
_symmetry_Int_Tables_number 2
_symmetry_space_group_name_Hall '-P 1'
_symmetry_space_group_name_H-M 'P -1'
_cell_angle_alpha 68.424(14)
_cell_angle_beta 89.252(15)
_cell_angle_gamma 68.756(12)
_cell_formula_units_Z 2
_cell_length_a 11.288(3)
_cell_length_b 12.435(4)
_cell_length_c 15.926(6)
_cell_measurement_reflns_used 17415
_cell_measurement_temperature 93.1
_cell_measurement_theta_max 27.5
_cell_measurement_theta_min 3.1
_cell_volume 1918.9(11)
_computing_cell_refinement PROCESS-AUTO
_computing_data_collection PROCESS-AUTO
_computing_data_reduction CrystalStructure
_computing_publication_material 'CrystalStructure 3.8'
_computing_structure_refinement CRYSTALS
_computing_structure_solution SIR92
_diffrn_detector_area_resol_mean 10.00
_diffrn_measured_fraction_theta_full 0.987
_diffrn_measured_fraction_theta_max 0.987
_diffrn_measurement_device_type 'Rigaku RAXIS-RAPID'
_diffrn_measurement_method \w
_diffrn_radiation_type 'Mo K\a'
_diffrn_radiation_wavelength 0.71075
_diffrn_reflns_av_R_equivalents 0.028
_diffrn_reflns_limit_h_max 14
_diffrn_reflns_limit_h_min -14
_diffrn_reflns_limit_k_max 16
_diffrn_reflns_limit_k_min -16
_diffrn_reflns_limit_l_max 20
_diffrn_reflns_limit_l_min -19
_diffrn_reflns_number 18709
_diffrn_reflns_theta_full 27.49
_diffrn_reflns_theta_max 27.49
_exptl_absorpt_coefficient_mu 0.743
_exptl_absorpt_correction_T_max 0.928
_exptl_absorpt_correction_T_min 0.774
_exptl_absorpt_correction_type multi-scan
_exptl_absorpt_process_details
;
    Higashi, T. (1995). Program for Absorption Correction.
    Rigaku Corporation, Tokyo, Japan.
;
_exptl_crystal_colour colorless
_exptl_crystal_density_diffrn 1.435
_exptl_crystal_density_method 'not measured'
_exptl_crystal_description prism
_exptl_crystal_F_000 848.00
_exptl_crystal_size_max 0.45
_exptl_crystal_size_mid 0.37
_exptl_crystal_size_min 0.10
_refine_diff_density_max 5.82
_refine_diff_density_min -1.51
_refine_ls_extinction_method none
_refine_ls_goodness_of_fit_ref 0.956
_refine_ls_hydrogen_treatment refall
_refine_ls_number_parameters 490
_refine_ls_number_reflns 16112
_refine_ls_R_factor_gt 0.0443
_refine_ls_shift/su_max 0.0000
_refine_ls_structure_factor_coef F
_refine_ls_weighting_details 'w = 1/[0.0195Fo^2^ + 1.0000\s(Fo^2^)]'
_refine_ls_weighting_scheme calc
_refine_ls_wR_factor_ref 0.1363
_reflns_number_gt 16112
_reflns_number_total 8699
_reflns_threshold_expression F^2^>2.0\s(F^2^)
_cod_data_source_file om700343y-file006.cif
_cod_data_source_block 2
_cod_original_cell_volume 1918.8(11)
_cod_original_formula_sum 'C42 H39 Cl2 N O2 P2 Pd '
_cod_database_code 4073458

loop_
_symmetry_equiv_pos_site_id
_symmetry_equiv_pos_as_xyz
1 +X,+Y,+Z
2 -X,-Y,-Z

loop_
_atom_site_label
_atom_site_type_symbol
_atom_site_fract_x
_atom_site_fract_y
_atom_site_fract_z
_atom_site_U_iso_or_equiv
_atom_site_adp_type
_atom_site_occupancy
_atom_site_symmetry_multiplicity
_atom_site_calc_flag
_atom_site_refinement_flags
Pd(1) Pd 0.81517(2) 0.10661(2) 0.263860(10) 0.01031(8) Uani 1.00 1 d .
Cl(1) Cl 1.27176(14) -0.13736(12) 0.25285(10) 0.0508(3) Uani 1.00 1 d .
Cl(2) Cl 1.23673(11) 0.12584(11) 0.18778(8) 0.0385(2) Uani 1.00 1 d .
P(1) P 0.82379(7) -0.09504(8) 0.29780(6) 0.0120(2) Uani 1.00 1 d .
P(2) P 0.79753(7) 0.31135(8) 0.22596(6) 0.0114(2) Uani 1.00 1 d .
O(1) O 0.9338(2) 0.1125(2) 0.10105(17) 0.0192(6) Uani 1.00 1 d .
O(2) O 0.7223(2) 0.1519(2) 0.08679(17) 0.0177(5) Uani 1.00 1 d .
N(1) N 0.7996(2) 0.0677(3) 0.4719(2) 0.0247(8) Uani 1.00 1 d .
C(1) C 0.8003(2) 0.0824(2) 0.4030(2) 0.0103(7) Uani 1.00 1 d .
C(2) C 0.8335(3) 0.1268(3) 0.1344(2) 0.0163(7) Uani 1.00 1 d .
C(3) C 0.7247(3) 0.1519(3) -0.0051(2) 0.0189(8) Uani 1.00 1 d .
C(4) C 0.7121(3) 0.2800(3) -0.0730(2) 0.0277(9) Uani 1.00 1 d .
C(5) C 0.6150(3) 0.1166(4) -0.0205(3) 0.0295(10) Uani 1.00 1 d .
C(6) C 0.8143(2) -0.1490(3) 0.2076(2) 0.0139(7) Uani 1.00 1 d .
C(7) C 0.9117(3) -0.1565(3) 0.1511(2) 0.0187(8) Uani 1.00 1 d .
C(8) C 0.9085(3) -0.1998(3) 0.0817(2) 0.0227(9) Uani 1.00 1 d .
C(9) C 0.8135(3) -0.2401(3) 0.0710(2) 0.0219(8) Uani 1.00 1 d .
C(10) C 0.7192(3) -0.2372(3) 0.1283(2) 0.0210(8) Uani 1.00 1 d .
C(11) C 0.7187(3) -0.1914(3) 0.1944(2) 0.0203(8) Uani 1.00 1 d .
C(12) C 0.9709(2) -0.2178(3) 0.3710(2) 0.0150(7) Uani 1.00 1 d .
C(13) C 1.0452(2) -0.1913(3) 0.4225(2) 0.0171(8) Uani 1.00 1 d .
C(14) C 1.1571(3) -0.2854(3) 0.4784(2) 0.0200(8) Uani 1.00 1 d .
C(15) C 1.1911(3) -0.4080(3) 0.4838(2) 0.0216(8) Uani 1.00 1 d .
C(16) C 1.1165(3) -0.4350(3) 0.4333(2) 0.0229(8) Uani 1.00 1 d .
C(17) C 1.0069(2) -0.3398(3) 0.3757(2) 0.0172(8) Uani 1.00 1 d .
C(18) C 0.6927(2) -0.1160(3) 0.3601(2) 0.0161(7) Uani 1.00 1 d .
C(19) C 0.5811(3) -0.0124(3) 0.3479(3) 0.0247(9) Uani 1.00 1 d .
C(20) C 0.4784(3) -0.0268(4) 0.3944(3) 0.0351(12) Uani 1.00 1 d .
C(21) C 0.4846(3) -0.1427(4) 0.4501(2) 0.0279(10) Uani 1.00 1 d .
C(22) C 0.5941(3) -0.2485(4) 0.4627(2) 0.0258(9) Uani 1.00 1 d .
C(23) C 0.6989(3) -0.2353(3) 0.4176(2) 0.0201(8) Uani 1.00 1 d .
C(24) C 0.7742(2) 0.4138(3) 0.1060(2) 0.0133(7) Uani 1.00 1 d .
C(25) C 0.6536(3) 0.5058(3) 0.0612(2) 0.0181(8) Uani 1.00 1 d .
C(26) C 0.6366(3) 0.5832(3) -0.0293(2) 0.0207(8) Uani 1.00 1 d .
C(27) C 0.7406(3) 0.5737(3) -0.0767(2) 0.0205(8) Uani 1.00 1 d .
C(28) C 0.8610(3) 0.4815(3) -0.0348(2) 0.0192(8) Uani 1.00 1 d .
C(29) C 0.8771(3) 0.4023(3) 0.0559(2) 0.0156(8) Uani 1.00 1 d .
C(30) C 0.6592(2) 0.3971(3) 0.2686(2) 0.0148(7) Uani 1.00 1 d .
C(31) C 0.6559(3) 0.4947(3) 0.2923(2) 0.0190(8) Uani 1.00 1 d .
C(32) C 0.5448(3) 0.5639(3) 0.3183(2) 0.0244(9) Uani 1.00 1 d .
C(33) C 0.4375(3) 0.5362(3) 0.3197(2) 0.0226(8) Uani 1.00 1 d .
C(34) C 0.4391(3) 0.4402(3) 0.2954(2) 0.0267(9) Uani 1.00 1 d .
C(35) C 0.5507(3) 0.3690(3) 0.2699(2) 0.0217(8) Uani 1.00 1 d .
C(36) C 0.9375(2) 0.3210(3) 0.2742(2) 0.0141(7) Uani 1.00 1 d .
C(37) C 0.9660(3) 0.4259(3) 0.2356(2) 0.0154(7) Uani 1.00 1 d .
C(38) C 1.0752(3) 0.4312(3) 0.2722(2) 0.0159(8) Uani 1.00 1 d .
C(39) C 1.1559(3) 0.3285(3) 0.3469(2) 0.0163(8) Uani 1.00 1 d .
C(40) C 1.1257(2) 0.2228(3) 0.3858(2) 0.0154(7) Uani 1.00 1 d .
C(41) C 1.0173(2) 0.2193(3) 0.3489(2) 0.0148(7) Uani 1.00 1 d .
C(42) C 1.1856(3) 0.0086(3) 0.2581(3) 0.0266(9) Uani 1.00 1 d .
H(1) H 0.8034 0.0905 -0.0075 0.021 Uiso 1.00 1 c R
H(2) H 0.6239 0.3311 -0.0944 0.030 Uiso 1.00 1 c R
H(3) H 0.7560 0.2714 -0.1229 0.030 Uiso 1.00 1 c R
H(4) H 0.7484 0.3179 -0.0442 0.030 Uiso 1.00 1 c R
H(5) H 0.6444 0.0281 -0.0008 0.036 Uiso 1.00 1 c R
H(6) H 0.5824 0.1547 -0.0836 0.036 Uiso 1.00 1 c R
H(7) H 0.5489 0.1446 0.0131 0.036 Uiso 1.00 1 c R
H(8) H 0.9798 -0.1324 0.1602 0.019 Uiso 1.00 1 c R
H(9) H 0.9721 -0.2011 0.0420 0.025 Uiso 1.00 1 c R
H(10) H 0.8123 -0.2702 0.0243 0.024 Uiso 1.00 1 c R
H(11) H 0.6550 -0.2671 0.1215 0.024 Uiso 1.00 1 c R
H(12) H 0.6526 -0.1879 0.2321 0.023 Uiso 1.00 1 c R
H(13) H 1.0202 -0.1084 0.4198 0.018 Uiso 1.00 1 c R
H(14) H 1.2095 -0.2665 0.5125 0.022 Uiso 1.00 1 c R
H(15) H 1.2663 -0.4727 0.5224 0.022 Uiso 1.00 1 c R
H(16) H 1.1396 -0.5185 0.4379 0.022 Uiso 1.00 1 c R
H(17) H 0.9569 -0.3581 0.3395 0.019 Uiso 1.00 1 c R
H(18) H 0.5746 0.0687 0.3078 0.031 Uiso 1.00 1 c R
H(19) H 0.4036 0.0449 0.3871 0.043 Uiso 1.00 1 c R
H(20) H 0.4135 -0.1513 0.4806 0.039 Uiso 1.00 1 c R
H(21) H 0.5980 -0.3292 0.5014 0.030 Uiso 1.00 1 c R
H(22) H 0.7742 -0.3071 0.4262 0.022 Uiso 1.00 1 c R
H(23) H 0.5820 0.5146 0.0939 0.019 Uiso 1.00 1 c R
H(24) H 0.5537 0.6433 -0.0590 0.022 Uiso 1.00 1 c R
H(25) H 0.7299 0.6300 -0.1382 0.024 Uiso 1.00 1 c R
H(26) H 0.9318 0.4732 -0.0682 0.024 Uiso 1.00 1 c R
H(27) H 0.9591 0.3390 0.0842 0.019 Uiso 1.00 1 c R
H(28) H 0.7297 0.5147 0.2908 0.021 Uiso 1.00 1 c R
H(29) H 0.5435 0.6300 0.3352 0.026 Uiso 1.00 1 c R
H(30) H 0.3619 0.5835 0.3372 0.022 Uiso 1.00 1 c R
H(31) H 0.3642 0.4220 0.2960 0.030 Uiso 1.00 1 c R
H(32) H 0.5517 0.3025 0.2537 0.025 Uiso 1.00 1 c R
H(33) H 0.9114 0.4950 0.1841 0.017 Uiso 1.00 1 c R
H(34) H 1.0940 0.5042 0.2461 0.021 Uiso 1.00 1 c R
H(35) H 1.2311 0.3305 0.3712 0.021 Uiso 1.00 1 c R
H(36) H 1.1794 0.1533 0.4375 0.017 Uiso 1.00 1 c R
H(37) H 0.9975 0.1469 0.3750 0.017 Uiso 1.00 1 c R
H(38) H 1.0972 0.0326 0.2390 0.029 Uiso 1.00 1 c R
H(39) H 1.1971 0.0010 0.3193 0.028 Uiso 1.00 1 c R

loop_
_atom_site_aniso_label
_atom_site_aniso_U_11
_atom_site_aniso_U_22
_atom_site_aniso_U_33
_atom_site_aniso_U_12
_atom_site_aniso_U_13
_atom_site_aniso_U_23
Pd(1) 0.01153(18) 0.00871(18) 0.00949(18) -0.00324(12) 0.00152(10) -0.00289(12)
Cl(1) 0.0750(8) 0.0249(6) 0.0483(7) -0.0092(5) 0.0271(6) -0.0203(5)
Cl(2) 0.0481(6) 0.0304(6) 0.0307(5) -0.0165(4) 0.0039(4) -0.0036(4)
P(1) 0.0112(3) 0.0097(4) 0.0127(4) -0.0026(3) 0.0012(3) -0.0034(3)
P(2) 0.0112(3) 0.0102(4) 0.0110(4) -0.0039(3) 0.0019(3) -0.0027(3)
O(1) 0.0170(11) 0.0179(13) 0.0184(13) -0.0046(9) 0.0047(9) -0.0046(10)
O(2) 0.0141(10) 0.0176(12) 0.0175(12) -0.0034(8) -0.0028(8) -0.0050(10)
N(1) 0.0234(14) 0.0180(16) 0.033(2) -0.0085(12) 0.0078(13) -0.0104(14)
C(1) 0.0138(13) 0.0038(13) 0.0121(16) -0.0056(11) -0.0049(11) 0.0007(11)
C(2) 0.0157(14) 0.0138(16) 0.0134(16) -0.0053(12) -0.0015(11) 0.0010(13)
C(3) 0.0205(15) 0.0180(17) 0.0140(16) -0.0022(13) -0.0034(12) -0.0066(14)
C(4) 0.0340(19) 0.024(2) 0.0156(18) -0.0048(15) -0.0058(14) -0.0032(16)
C(5) 0.0285(18) 0.032(2) 0.028(2) -0.0138(16) -0.0063(15) -0.0100(18)
C(6) 0.0163(14) 0.0113(15) 0.0128(15) -0.0027(11) 0.0001(11) -0.0057(12)
C(7) 0.0187(15) 0.0126(16) 0.0189(17) -0.0015(12) 0.0050(12) -0.0041(14)
C(8) 0.0269(17) 0.0169(18) 0.0179(18) -0.0040(14) 0.0058(13) -0.0043(15)
C(9) 0.0334(18) 0.0118(17) 0.0146(17) 0.0010(13) -0.0007(13) -0.0084(14)
C(10) 0.0235(16) 0.0178(18) 0.0182(17) -0.0054(13) -0.0047(13) -0.0056(14)
C(11) 0.0186(15) 0.0146(17) 0.0228(18) -0.0043(12) -0.0005(12) -0.0040(14)
C(12) 0.0113(13) 0.0164(16) 0.0133(16) -0.0049(12) 0.0027(11) -0.0019(13)
C(13) 0.0144(14) 0.0122(16) 0.0194(17) -0.0012(12) 0.0020(12) -0.0043(13)
C(14) 0.0151(14) 0.0229(19) 0.0184(18) -0.0042(13) -0.0015(12) -0.0071(15)
C(15) 0.0183(15) 0.0182(18) 0.0170(17) 0.0024(13) -0.0052(12) -0.0037(14)
C(16) 0.0265(17) 0.0114(16) 0.0182(18) 0.0022(13) -0.0042(13) -0.0012(14)
C(17) 0.0151(14) 0.0168(17) 0.0152(16) -0.0035(12) -0.0008(11) -0.0040(13)
C(18) 0.0098(13) 0.0191(17) 0.0183(17) -0.0055(12) 0.0035(11) -0.0064(14)
C(19) 0.0165(15) 0.0191(19) 0.041(2) -0.0054(13) 0.0056(14) -0.0157(17)
C(20) 0.0142(16) 0.033(2) 0.060(3) -0.0082(16) 0.0147(17) -0.022(2)
C(21) 0.0211(17) 0.046(2) 0.030(2) -0.0181(17) 0.0125(14) -0.025(2)
C(22) 0.0205(16) 0.041(2) 0.0146(18) -0.0172(16) 0.0045(13) -0.0042(16)
C(23) 0.0156(14) 0.0213(18) 0.0193(17) -0.0070(13) 0.0046(12) -0.0037(14)
C(24) 0.0137(13) 0.0111(15) 0.0131(15) -0.0055(11) 0.0001(11) -0.0018(12)
C(25) 0.0155(14) 0.0162(17) 0.0147(16) -0.0017(12) 0.0010(11) -0.0019(13)
C(26) 0.0227(16) 0.0164(17) 0.0167(17) -0.0039(13) -0.0028(12) -0.0030(14)
C(27) 0.0335(18) 0.0153(17) 0.0116(16) -0.0122(14) 0.0013(13) -0.0012(13)
C(28) 0.0216(16) 0.0226(19) 0.0163(17) -0.0124(14) 0.0071(12) -0.0067(15)
C(29) 0.0177(15) 0.0152(16) 0.0154(16) -0.0055(12) 0.0016(11) -0.0084(13)
C(30) 0.0127(14) 0.0155(16) 0.0084(15) -0.0021(12) 0.0018(11) 0.0005(12)
C(31) 0.0124(14) 0.0201(18) 0.0189(17) -0.0013(12) 0.0001(11) -0.0065(14)
C(32) 0.0246(17) 0.023(2) 0.0190(18) -0.0023(14) 0.0019(13) -0.0076(16)
C(33) 0.0164(15) 0.0224(19) 0.0164(17) 0.0014(13) 0.0057(12) -0.0031(15)
C(34) 0.0157(15) 0.029(2) 0.031(2) -0.0093(14) 0.0089(14) -0.0066(17)
C(35) 0.0215(16) 0.0122(16) 0.029(2) -0.0051(13) 0.0095(13) -0.0067(15)
C(36) 0.0112(13) 0.0142(16) 0.0155(16) -0.0015(11) 0.0026(11) -0.0074(13)
C(37) 0.0195(14) 0.0131(16) 0.0103(15) -0.0034(12) 0.0028(11) -0.0038(13)
C(38) 0.0210(15) 0.0158(16) 0.0165(17) -0.0101(13) 0.0051(12) -0.0095(14)
C(39) 0.0164(14) 0.0206(18) 0.0147(16) -0.0089(12) 0.0042(11) -0.0083(14)
C(40) 0.0140(13) 0.0162(16) 0.0112(15) -0.0002(11) 0.0004(11) -0.0057(13)
C(41) 0.0159(14) 0.0121(15) 0.0146(16) -0.0041(11) 0.0048(11) -0.0045(13)
C(42) 0.0216(17) 0.0182(18) 0.032(2) -0.0015(13) 0.0040(14) -0.0065(16)

loop_
_atom_type_symbol
_atom_type_description
_atom_type_scat_dispersion_real
_atom_type_scat_dispersion_imag
_atom_type_scat_source
C C 0.003 0.002
;
International Tables for Crystallography
(1992, Vol. C, Tables 4.2.6.8 and 6.1.1.4)
;
H H 0.000 0.000
;
International Tables for Crystallography
(1992, Vol. C, Table 6.1.1.4)
;
N N 0.006 0.003
;
International Tables for Crystallography
(1992, Vol. C, Tables 4.2.6.8 and 6.1.1.4)
;
O O 0.011 0.006
;
International Tables for Crystallography
(1992, Vol. C, Tables 4.2.6.8 and 6.1.1.4)
;
P P 0.102 0.094
;
International Tables for Crystallography
(1992, Vol. C, Tables 4.2.6.8 and 6.1.1.4)
;
Pd Pd -0.999 1.007
;
International Tables for Crystallography
(1992, Vol. C, Tables 4.2.6.8 and 6.1.1.4)
;
Cl Cl 0.148 0.159
;
International Tables for Crystallography
(1992, Vol. C, Tables 4.2.6.8 and 6.1.1.4)
;

loop_
_geom_angle_atom_site_label_1
_geom_angle_atom_site_label_2
_geom_angle_atom_site_label_3
_geom_angle
_geom_angle_publ_flag
P(1) Pd(1) P(2) 177.38(2) yes
P(1) Pd(1) C(1) 90.29(10) yes
P(1) Pd(1) C(2) 89.42(12) yes
P(2) Pd(1) C(1) 90.75(9) yes
P(2) Pd(1) C(2) 89.60(12) yes
C(1) Pd(1) C(2) 178.65(11) yes
Pd(1) P(1) C(6) 120.75(10) yes
Pd(1) P(1) C(12) 113.41(14) yes
Pd(1) P(1) C(18) 109.42(13) yes
C(6) P(1) C(12) 101.91(16) yes
C(6) P(1) C(18) 104.11(19) yes
C(12) P(1) C(18) 105.93(14) yes
Pd(1) P(2) C(24) 118.95(14) yes
Pd(1) P(2) C(30) 110.82(13) yes
Pd(1) P(2) C(36) 112.93(10) yes
C(24) P(2) C(30) 102.93(13) yes
C(24) P(2) C(36) 103.57(16) yes
C(30) P(2) C(36) 106.48(18) yes
C(2) O(2) C(3) 118.3(2) yes
Pd(1) C(1) N(1) 176.2(2) yes
Pd(1) C(2) O(1) 125.6(2) yes
Pd(1) C(2) O(2) 112.2(2) yes
O(1) C(2) O(2) 122.1(3) yes
O(2) C(3) C(4) 109.4(3) yes
O(2) C(3) C(5) 105.3(3) yes
C(4) C(3) C(5) 113.3(2) yes
P(1) C(6) C(7) 118.6(3) yes
P(1) C(6) C(11) 123.3(2) yes
C(7) C(6) C(11) 118.0(4) yes
C(6) C(7) C(8) 120.1(4) yes
C(7) C(8) C(9) 120.1(3) yes
C(8) C(9) C(10) 120.4(4) yes
C(9) C(10) C(11) 120.2(4) yes
C(6) C(11) C(10) 121.2(3) yes
P(1) C(12) C(13) 120.7(2) yes
P(1) C(12) C(17) 119.5(3) yes
C(13) C(12) C(17) 119.7(2) yes
C(12) C(13) C(14) 120.5(3) yes
C(13) C(14) C(15) 119.2(4) yes
C(14) C(15) C(16) 120.4(2) yes
C(15) C(16) C(17) 120.0(3) yes
C(12) C(17) C(16) 120.2(4) yes
P(1) C(18) C(19) 119.5(2) yes
P(1) C(18) C(23) 121.6(2) yes
C(19) C(18) C(23) 118.9(3) yes
C(18) C(19) C(20) 120.3(3) yes
C(19) C(20) C(21) 120.7(3) yes
C(20) C(21) C(22) 120.4(3) yes
C(21) C(22) C(23) 119.5(3) yes
C(18) C(23) C(22) 120.1(3) yes
P(2) C(24) C(25) 121.6(2) yes
P(2) C(24) C(29) 120.39(19) yes
C(25) C(24) C(29) 118.0(2) yes
C(24) C(25) C(26) 121.4(3) yes
C(25) C(26) C(27) 119.8(2) yes
C(26) C(27) C(28) 120.2(3) yes
C(27) C(28) C(29) 119.7(3) yes
C(24) C(29) C(28) 120.8(2) yes
P(2) C(30) C(31) 122.2(2) yes
P(2) C(30) C(35) 118.0(3) yes
C(31) C(30) C(35) 119.6(3) yes
C(30) C(31) C(32) 120.5(3) yes
C(31) C(32) C(33) 120.0(4) yes
C(32) C(33) C(34) 120.1(3) yes
C(33) C(34) C(35) 120.5(4) yes
C(30) C(35) C(34) 119.4(4) yes
P(2) C(36) C(37) 120.7(2) yes
P(2) C(36) C(41) 119.1(3) yes
C(37) C(36) C(41) 120.2(3) yes
C(36) C(37) C(38) 120.2(2) yes
C(37) C(38) C(39) 119.5(3) yes
C(38) C(39) C(40) 119.7(3) yes
C(39) C(40) C(41) 119.9(2) yes
C(36) C(41) C(40) 120.4(3) yes
Cl(1) C(42) Cl(2) 112.3(2) yes
O(2) C(3) H(1) 109.6 no
C(4) C(3) H(1) 109.5 no
C(5) C(3) H(1) 109.6 no
C(3) C(4) H(2) 109.3 no
C(3) C(4) H(3) 109.5 no
C(3) C(4) H(4) 109.6 no
H(2) C(4) H(3) 109.5 no
H(2) C(4) H(4) 109.5 no
H(3) C(4) H(4) 109.5 no
C(3) C(5) H(5) 109.5 no
C(3) C(5) H(6) 109.5 no
C(3) C(5) H(7) 109.5 no
H(5) C(5) H(6) 109.5 no
H(5) C(5) H(7) 109.5 no
H(6) C(5) H(7) 109.5 no
C(6) C(7) H(8) 120.0 no
C(8) C(7) H(8) 119.9 no
C(7) C(8) H(9) 119.9 no
C(9) C(8) H(9) 120.0 no
C(8) C(9) H(10) 119.8 no
C(10) C(9) H(10) 119.8 no
C(9) C(10) H(11) 120.0 no
C(11) C(10) H(11) 119.8 no
C(6) C(11) H(12) 119.3 no
C(10) C(11) H(12) 119.4 no
C(12) C(13) H(13) 119.8 no
C(14) C(13) H(13) 119.7 no
C(13) C(14) H(14) 120.4 no
C(15) C(14) H(14) 120.4 no
C(14) C(15) H(15) 119.7 no
C(16) C(15) H(15) 119.9 no
C(15) C(16) H(16) 120.0 no
C(17) C(16) H(16) 120.1 no
C(12) C(17) H(17) 120.0 no
C(16) C(17) H(17) 119.9 no
C(18) C(19) H(18) 119.8 no
C(20) C(19) H(18) 119.9 no
C(19) C(20) H(19) 119.6 no
C(21) C(20) H(19) 119.7 no
C(20) C(21) H(20) 119.8 no
C(22) C(21) H(20) 119.8 no
C(21) C(22) H(21) 120.2 no
C(23) C(22) H(21) 120.2 no
C(18) C(23) H(22) 119.9 no
C(22) C(23) H(22) 120.0 no
C(24) C(25) H(23) 119.3 no
C(26) C(25) H(23) 119.3 no
C(25) C(26) H(24) 120.2 no
C(27) C(26) H(24) 120.1 no
C(26) C(27) H(25) 119.9 no
C(28) C(27) H(25) 119.9 no
C(27) C(28) H(26) 120.1 no
C(29) C(28) H(26) 120.2 no
C(24) C(29) H(27) 119.5 no
C(28) C(29) H(27) 119.6 no
C(30) C(31) H(28) 119.7 no
C(32) C(31) H(28) 119.8 no
C(31) C(32) H(29) 120.1 no
C(33) C(32) H(29) 120.0 no
C(32) C(33) H(30) 119.9 no
C(34) C(33) H(30) 120.0 no
C(33) C(34) H(31) 119.7 no
C(35) C(34) H(31) 119.8 no
C(30) C(35) H(32) 120.4 no
C(34) C(35) H(32) 120.3 no
C(36) C(37) H(33) 119.8 no
C(38) C(37) H(33) 119.9 no
C(37) C(38) H(34) 120.2 no
C(39) C(38) H(34) 120.3 no
C(38) C(39) H(35) 120.1 no
C(40) C(39) H(35) 120.2 no
C(39) C(40) H(36) 120.0 no
C(41) C(40) H(36) 120.1 no
C(36) C(41) H(37) 119.9 no
C(40) C(41) H(37) 119.8 no
Cl(1) C(42) H(38) 108.8 no
Cl(1) C(42) H(39) 108.8 no
Cl(2) C(42) H(38) 108.8 no
Cl(2) C(42) H(39) 108.8 no
H(38) C(42) H(39) 109.5 no

loop_
_geom_bond_atom_site_label_1
_geom_bond_atom_site_label_2
_geom_bond_distance
_geom_bond_publ_flag
Pd(1) P(1) 2.3275(10) yes
Pd(1) P(2) 2.3220(10) yes
Pd(1) C(1) 2.137(3) yes
Pd(1) C(2) 2.000(3) yes
Cl(1) C(42) 1.754(4) yes
Cl(2) C(42) 1.762(4) yes
P(1) C(6) 1.815(4) yes
P(1) C(12) 1.831(2) yes
P(1) C(18) 1.815(3) yes
P(2) C(24) 1.823(3) yes
P(2) C(30) 1.826(3) yes
P(2) C(36) 1.827(3) yes
O(1) C(2) 1.226(4) yes
O(2) C(2) 1.347(4) yes
O(2) C(3) 1.463(5) yes
N(1) C(1) 1.043(5) yes
C(3) C(4) 1.517(5) yes
C(3) C(5) 1.506(6) yes
C(6) C(7) 1.410(5) yes
C(6) C(11) 1.408(6) yes
C(7) C(8) 1.402(6) yes
C(8) C(9) 1.373(6) yes
C(9) C(10) 1.392(5) yes
C(10) C(11) 1.368(6) yes
C(12) C(13) 1.380(6) yes
C(12) C(17) 1.392(5) yes
C(13) C(14) 1.396(3) yes
C(14) C(15) 1.399(6) yes
C(15) C(16) 1.374(6) yes
C(16) C(17) 1.394(3) yes
C(18) C(19) 1.389(4) yes
C(18) C(23) 1.404(5) yes
C(19) C(20) 1.399(6) yes
C(20) C(21) 1.363(6) yes
C(21) C(22) 1.390(5) yes
C(22) C(23) 1.405(5) yes
C(24) C(25) 1.403(3) yes
C(24) C(29) 1.395(4) yes
C(25) C(26) 1.376(4) yes
C(26) C(27) 1.380(5) yes
C(27) C(28) 1.392(4) yes
C(28) C(29) 1.385(4) yes
C(30) C(31) 1.386(6) yes
C(30) C(35) 1.387(5) yes
C(31) C(32) 1.397(5) yes
C(32) C(33) 1.372(6) yes
C(33) C(34) 1.378(7) yes
C(34) C(35) 1.407(5) yes
C(36) C(37) 1.376(5) yes
C(36) C(41) 1.386(3) yes
C(37) C(38) 1.402(5) yes
C(38) C(39) 1.394(3) yes
C(39) C(40) 1.396(5) yes
C(40) C(41) 1.385(5) yes
C(3) H(1) 0.950 no
C(4) H(2) 0.950 no
C(4) H(3) 0.950 no
C(4) H(4) 0.950 no
C(5) H(5) 0.950 no
C(5) H(6) 0.950 no
C(5) H(7) 0.950 no
C(7) H(8) 0.950 no
C(8) H(9) 0.950 no
C(9) H(10) 0.950 no
C(10) H(11) 0.950 no
C(11) H(12) 0.950 no
C(13) H(13) 0.950 no
C(14) H(14) 0.950 no
C(15) H(15) 0.950 no
C(16) H(16) 0.950 no
C(17) H(17) 0.950 no
C(19) H(18) 0.950 no
C(20) H(19) 0.950 no
C(21) H(20) 0.950 no
C(22) H(21) 0.950 no
C(23) H(22) 0.950 no
C(25) H(23) 0.950 no
C(26) H(24) 0.950 no
C(27) H(25) 0.950 no
C(28) H(26) 0.950 no
C(29) H(27) 0.950 no
C(31) H(28) 0.950 no
C(32) H(29) 0.950 no
C(33) H(30) 0.950 no
C(34) H(31) 0.950 no
C(35) H(32) 0.950 no
C(37) H(33) 0.950 no
C(38) H(34) 0.950 no
C(39) H(35) 0.950 no
C(40) H(36) 0.950 no
C(41) H(37) 0.950 no
C(42) H(38) 0.950 no
C(42) H(39) 0.950 no

loop_
_geom_contact_atom_site_label_1
_geom_contact_atom_site_label_2
_geom_contact_distance
_geom_contact_site_symmetry_2
Cl(1) C(33) 3.533(4) 1_645
O(1) C(8) 3.429(4) 2_755
O(1) C(42) 3.338(4) .
N(1) C(13) 3.491(6) 2_756
N(1) C(14) 3.277(6) 2_756
N(1) C(21) 3.359(5) 2_656
N(1) C(40) 3.274(4) 2_756
N(1) C(41) 3.532(3) 2_756
C(8) O(1) 3.429(4) 2_755
C(13) N(1) 3.491(6) 2_756
C(13) C(40) 3.565(5) 2_756
C(14) N(1) 3.277(6) 2_756
C(14) C(41) 3.530(5) 2_756
C(15) C(31) 3.584(5) 2_756
C(16) C(39) 3.572(6) 1_545
C(21) N(1) 3.359(5) 2_656
C(28) C(28) 3.578(6) 2_765
C(31) C(15) 3.584(5) 2_756
C(33) Cl(1) 3.533(4) 1_465
C(39) C(16) 3.572(6) 1_565
C(40) N(1) 3.274(4) 2_756
C(40) C(13) 3.565(5) 2_756
C(41) N(1) 3.532(3) 2_756
C(41) C(14) 3.530(5) 2_756
C(41) C(42) 3.418(6) .
C(42) O(1) 3.338(4) .
C(42) C(41) 3.418(6) .
Pd(1) H(38) 3.041 .
Cl(1) H(3) 3.177 2_755
Cl(1) H(6) 3.174 2_755
Cl(1) H(8) 3.600 .
Cl(1) H(29) 3.222 1_645
Cl(1) H(30) 2.989 1_645
Cl(2) H(10) 3.132 2_755
Cl(2) H(19) 3.328 1_655
Cl(2) H(25) 3.007 2_765
Cl(2) H(27) 3.235 .
O(1) H(9) 2.543 2_755
O(1) H(38) 2.527 .
O(2) H(24) 3.137 2_665
N(1) H(13) 2.974 2_756
N(1) H(14) 2.540 2_756
N(1) H(19) 3.486 2_656
N(1) H(20) 2.483 2_656
N(1) H(36) 2.513 2_756
N(1) H(37) 3.040 2_756
N(1) H(39) 3.112 2_756
C(1) H(14) 3.023 2_756
C(1) H(20) 3.090 2_656
C(1) H(36) 3.025 2_756
C(2) H(38) 3.028 .
C(4) H(9) 3.327 2_755
C(4) H(23) 3.304 2_665
C(5) H(11) 3.026 2_655
C(5) H(24) 3.569 2_665
C(7) H(3) 3.586 2_755
C(8) H(3) 3.572 2_755
C(8) H(26) 3.307 2_755
C(8) H(33) 3.524 1_545
C(8) H(34) 3.501 1_545
C(9) H(26) 3.274 2_755
C(9) H(33) 2.892 1_545
C(10) H(6) 3.185 2_655
C(10) H(7) 3.361 2_655
C(10) H(28) 3.179 1_545
C(10) H(33) 3.037 1_545
C(11) H(28) 3.359 1_545
C(13) H(36) 3.374 2_756
C(13) H(37) 3.466 2_756
C(13) H(38) 3.434 .
C(13) H(39) 3.371 .
C(14) H(30) 3.589 1_645
C(14) H(37) 3.483 2_756
C(15) H(21) 3.196 2_746
C(15) H(22) 3.168 2_746
C(15) H(28) 3.342 2_756
C(15) H(30) 3.015 1_645
C(16) H(21) 3.326 2_746
C(16) H(22) 2.957 2_746
C(16) H(30) 3.187 1_645
C(16) H(34) 3.368 1_545
C(16) H(35) 3.242 1_545
C(17) H(16) 3.576 2_746
C(17) H(34) 3.241 1_545
C(18) H(36) 3.350 2_756
C(20) H(36) 3.532 1_455
C(20) H(39) 3.261 1_455
C(21) H(39) 3.362 1_455
C(22) H(15) 3.163 2_746
C(22) H(16) 3.221 2_746
C(22) H(29) 3.105 1_545
C(22) H(31) 3.586 2_656
C(22) H(35) 2.937 2_756
C(23) H(15) 3.268 2_746
C(23) H(16) 2.980 2_746
C(23) H(29) 3.377 1_545
C(23) H(35) 3.131 2_756
C(23) H(36) 3.328 2_756
C(25) H(2) 3.216 2_665
C(25) H(11) 3.305 1_565
C(25) H(24) 3.480 2_665
C(26) H(2) 3.575 2_665
C(26) H(7) 3.376 2_665
C(26) H(10) 3.433 1_565
C(26) H(11) 3.586 1_565
C(26) H(23) 3.434 2_665
C(27) H(10) 3.236 1_565
C(27) H(34) 3.491 2_765
C(28) H(9) 3.354 2_755
C(28) H(10) 3.408 1_565
C(28) H(26) 3.195 2_765
C(28) H(27) 3.417 2_765
C(28) H(33) 3.495 2_765
C(28) H(34) 3.346 2_765
C(29) H(9) 3.362 2_755
C(29) H(26) 3.121 2_765
C(30) H(14) 3.349 2_756
C(31) H(11) 3.198 1_565
C(31) H(14) 3.245 2_756
C(31) H(15) 2.975 2_756
C(32) H(11) 3.569 1_565
C(32) H(12) 3.529 1_565
C(32) H(15) 2.922 2_756
C(33) H(2) 3.310 2_665
C(33) H(3) 3.345 2_665
C(33) H(21) 3.198 2_656
C(34) H(2) 3.277 2_665
C(34) H(3) 3.528 2_665
C(34) H(21) 3.107 2_656
C(34) H(35) 3.141 1_455
C(35) H(2) 3.571 2_665
C(37) H(26) 2.919 2_765
C(38) H(16) 3.078 1_565
C(38) H(17) 3.048 1_565
C(38) H(25) 3.135 2_765
C(38) H(26) 3.012 2_765
C(38) H(31) 3.245 1_655
C(39) H(16) 2.742 1_565
C(39) H(19) 3.450 1_655
C(39) H(25) 3.475 2_765
C(39) H(31) 2.963 1_655
C(40) H(13) 3.556 2_756
C(40) H(19) 3.111 1_655
C(40) H(39) 3.146 .
C(41) H(13) 3.506 2_756
C(41) H(14) 3.388 2_756
C(41) H(38) 3.271 .
C(41) H(39) 2.940 .
C(42) H(13) 3.365 .
C(42) H(19) 3.480 1_655
C(42) H(37) 3.247 .
H(1) H(8) 3.466 2_755
H(1) H(9) 3.249 2_755
H(2) C(25) 3.216 2_665
H(2) C(26) 3.575 2_665
H(2) C(33) 3.310 2_665
H(2) C(34) 3.277 2_665
H(2) C(35) 3.571 2_665
H(2) H(11) 3.582 2_655
H(2) H(23) 2.421 2_665
H(2) H(24) 3.172 2_665
H(2) H(31) 3.576 2_665
H(3) Cl(1) 3.177 2_755
H(3) C(7) 3.586 2_755
H(3) C(8) 3.572 2_755
H(3) C(33) 3.345 2_665
H(3) C(34) 3.528 2_665
H(3) H(8) 3.034 2_755
H(3) H(9) 3.030 2_755
H(3) H(30) 3.245 2_665
H(3) H(31) 3.549 2_665
H(4) H(9) 2.951 2_755
H(4) H(23) 3.480 2_665
H(5) H(5) 3.572 2_655
H(5) H(11) 3.555 2_655
H(6) Cl(1) 3.174 2_755
H(6) C(10) 3.185 2_655
H(6) H(11) 2.491 2_655
H(6) H(12) 3.384 2_655
H(7) C(10) 3.361 2_655
H(7) C(26) 3.376 2_665
H(7) H(11) 2.720 2_655
H(7) H(24) 2.830 2_665
H(8) Cl(1) 3.600 .
H(8) H(1) 3.466 2_755
H(8) H(3) 3.034 2_755
H(8) H(38) 3.385 .
H(9) O(1) 2.543 2_755
H(9) C(4) 3.327 2_755
H(9) C(28) 3.354 2_755
H(9) C(29) 3.362 2_755
H(9) H(1) 3.249 2_755
H(9) H(3) 3.030 2_755
H(9) H(4) 2.951 2_755
H(9) H(26) 3.019 2_755
H(9) H(27) 3.019 2_755
H(10) Cl(2) 3.132 2_755
H(10) C(26) 3.433 1_545
H(10) C(27) 3.236 1_545
H(10) C(28) 3.408 1_545
H(10) H(25) 3.516 1_545
H(10) H(26) 2.945 2_755
H(10) H(27) 3.123 2_755
H(10) H(33) 2.914 1_545
H(11) C(5) 3.026 2_655
H(11) C(25) 3.305 1_545
H(11) C(26) 3.586 1_545
H(11) C(31) 3.198 1_545
H(11) C(32) 3.569 1_545
H(11) H(2) 3.582 2_655
H(11) H(5) 3.555 2_655
H(11) H(6) 2.491 2_655
H(11) H(7) 2.720 2_655
H(11) H(23) 3.278 1_545
H(11) H(28) 2.892 1_545
H(11) H(29) 3.557 1_545
H(11) H(33) 3.134 1_545
H(12) C(32) 3.529 1_545
H(12) H(6) 3.384 2_655
H(12) H(28) 3.233 1_545
H(12) H(29) 2.928 1_545
H(13) N(1) 2.974 2_756
H(13) C(40) 3.556 2_756
H(13) C(41) 3.506 2_756
H(13) C(42) 3.365 .
H(13) H(36) 3.224 2_756
H(13) H(37) 3.137 2_756
H(13) H(38) 3.074 .
H(13) H(39) 2.946 .
H(14) N(1) 2.540 2_756
H(14) C(1) 3.023 2_756
H(14) C(30) 3.349 2_756
H(14) C(31) 3.245 2_756
H(14) C(41) 3.388 2_756
H(14) H(20) 3.073 1_655
H(14) H(28) 3.350 2_756
H(14) H(37) 3.195 2_756
H(14) H(39) 3.564 .
H(15) C(22) 3.163 2_746
H(15) C(23) 3.268 2_746
H(15) C(31) 2.975 2_756
H(15) C(32) 2.922 2_756
H(15) H(21) 2.548 2_746
H(15) H(22) 2.762 2_746
H(15) H(28) 2.823 2_756
H(15) H(29) 2.720 2_756
H(15) H(30) 3.049 1_645
H(16) C(17) 3.576 2_746
H(16) C(22) 3.221 2_746
H(16) C(23) 2.980 2_746
H(16) C(38) 3.078 1_545
H(16) C(39) 2.742 1_545
H(16) H(21) 2.821 2_746
H(16) H(22) 2.326 2_746
H(16) H(30) 3.344 1_645
H(16) H(31) 3.435 1_645
H(16) H(34) 2.995 1_545
H(16) H(35) 2.398 1_545
H(17) C(38) 3.048 1_545
H(17) H(34) 2.726 1_545
H(19) Cl(2) 3.328 1_455
H(19) N(1) 3.486 2_656
H(19) C(39) 3.450 1_455
H(19) C(40) 3.111 1_455
H(19) C(42) 3.480 1_455
H(19) H(35) 3.287 1_455
H(19) H(36) 2.672 1_455
H(19) H(39) 2.885 1_455
H(20) N(1) 2.483 2_656
H(20) C(1) 3.090 2_656
H(20) H(14) 3.073 1_455
H(20) H(36) 3.562 1_455
H(20) H(39) 3.064 1_455
H(21) C(15) 3.196 2_746
H(21) C(16) 3.326 2_746
H(21) C(33) 3.198 2_656
H(21) C(34) 3.107 2_656
H(21) H(15) 2.548 2_746
H(21) H(16) 2.821 2_746
H(21) H(29) 2.983 1_545
H(21) H(30) 3.135 2_656
H(21) H(31) 2.977 2_656
H(21) H(35) 2.810 2_756
H(22) C(15) 3.168 2_746
H(22) C(16) 2.957 2_746
H(22) H(15) 2.762 2_746
H(22) H(16) 2.326 2_746
H(22) H(29) 3.449 1_545
H(22) H(35) 3.134 2_756
H(22) H(36) 3.529 2_756
H(23) C(4) 3.304 2_665
H(23) C(26) 3.434 2_665
H(23) H(2) 2.421 2_665
H(23) H(4) 3.480 2_665
H(23) H(11) 3.278 1_565
H(23) H(24) 3.086 2_665
H(24) O(2) 3.137 2_665
H(24) C(5) 3.569 2_665
H(24) C(25) 3.480 2_665
H(24) H(2) 3.172 2_665
H(24) H(7) 2.830 2_665
H(24) H(23) 3.086 2_665
H(24) H(32) 3.077 2_665
H(25) Cl(2) 3.007 2_765
H(25) C(38) 3.135 2_765
H(25) C(39) 3.475 2_765
H(25) H(10) 3.516 1_565
H(25) H(31) 3.102 2_665
H(25) H(32) 3.357 2_665
H(25) H(34) 3.050 2_765
H(26) C(8) 3.307 2_755
H(26) C(9) 3.274 2_755
H(26) C(28) 3.195 2_765
H(26) C(29) 3.121 2_765
H(26) C(37) 2.919 2_765
H(26) C(38) 3.012 2_765
H(26) H(9) 3.019 2_755
H(26) H(10) 2.945 2_755
H(26) H(26) 3.070 2_765
H(26) H(27) 2.945 2_765
H(26) H(33) 2.565 2_765
H(26) H(34) 2.751 2_765
H(27) Cl(2) 3.235 .
H(27) C(28) 3.417 2_765
H(27) H(9) 3.019 2_755
H(27) H(10) 3.123 2_755
H(27) H(26) 2.945 2_765
H(27) H(38) 3.451 .
H(28) C(10) 3.179 1_565
H(28) C(11) 3.359 1_565
H(28) C(15) 3.342 2_756
H(28) H(11) 2.892 1_565
H(28) H(12) 3.233 1_565
H(28) H(14) 3.350 2_756
H(28) H(15) 2.823 2_756
H(29) Cl(1) 3.222 1_465
H(29) C(22) 3.105 1_565
H(29) C(23) 3.377 1_565
H(29) H(11) 3.557 1_565
H(29) H(12) 2.928 1_565
H(29) H(15) 2.720 2_756
H(29) H(21) 2.983 1_565
H(29) H(22) 3.449 1_565
H(30) Cl(1) 2.989 1_465
H(30) C(14) 3.589 1_465
H(30) C(15) 3.015 1_465
H(30) C(16) 3.187 1_465
H(30) H(3) 3.245 2_665
H(30) H(15) 3.049 1_465
H(30) H(16) 3.344 1_465
H(30) H(21) 3.135 2_656
H(31) C(22) 3.586 2_656
H(31) C(38) 3.245 1_455
H(31) C(39) 2.963 1_455
H(31) H(2) 3.576 2_665
H(31) H(3) 3.549 2_665
H(31) H(16) 3.435 1_465
H(31) H(21) 2.977 2_656
H(31) H(25) 3.102 2_665
H(31) H(34) 2.861 1_455
H(31) H(35) 2.275 1_455
H(32) H(24) 3.077 2_665
H(32) H(25) 3.357 2_665
H(33) C(8) 3.524 1_565
H(33) C(9) 2.892 1_565
H(33) C(10) 3.037 1_565
H(33) C(28) 3.495 2_765
H(33) H(10) 2.914 1_565
H(33) H(11) 3.134 1_565
H(33) H(26) 2.565 2_765
H(34) C(8) 3.501 1_565
H(34) C(16) 3.368 1_565
H(34) C(17) 3.241 1_565
H(34) C(27) 3.491 2_765
H(34) C(28) 3.346 2_765
H(34) H(16) 2.995 1_565
H(34) H(17) 2.726 1_565
H(34) H(25) 3.050 2_765
H(34) H(26) 2.751 2_765
H(34) H(31) 2.861 1_655
H(35) C(16) 3.242 1_565
H(35) C(22) 2.937 2_756
H(35) C(23) 3.131 2_756
H(35) C(34) 3.141 1_655
H(35) H(16) 2.398 1_565
H(35) H(19) 3.287 1_655
H(35) H(21) 2.810 2_756
H(35) H(22) 3.134 2_756
H(35) H(31) 2.275 1_655
H(36) N(1) 2.513 2_756
H(36) C(1) 3.025 2_756
H(36) C(13) 3.374 2_756
H(36) C(18) 3.350 2_756
H(36) C(20) 3.532 1_655
H(36) C(23) 3.328 2_756
H(36) H(13) 3.224 2_756
H(36) H(19) 2.672 1_655
H(36) H(20) 3.562 1_655
H(36) H(22) 3.529 2_756
H(36) H(39) 3.085 .
H(37) N(1) 3.040 2_756
H(37) C(13) 3.466 2_756
H(37) C(14) 3.483 2_756
H(37) C(42) 3.247 .
H(37) H(13) 3.137 2_756
H(37) H(14) 3.195 2_756
H(37) H(38) 3.003 .
H(37) H(39) 2.707 .
H(38) Pd(1) 3.041 .
H(38) O(1) 2.527 .
H(38) C(2) 3.028 .
H(38) C(13) 3.434 .
H(38) C(41) 3.271 .
H(38) H(8) 3.385 .
H(38) H(13) 3.074 .
H(38) H(27) 3.451 .
H(38) H(37) 3.003 .
H(39) N(1) 3.112 2_756
H(39) C(13) 3.371 .
H(39) C(20) 3.261 1_655
H(39) C(21) 3.362 1_655
H(39) C(40) 3.146 .
H(39) C(41) 2.940 .
H(39) H(13) 2.946 .
H(39) H(14) 3.564 .
H(39) H(19) 2.885 1_655
H(39) H(20) 3.064 1_655
H(39) H(36) 3.085 .
H(39) H(37) 2.707 .

loop_
_geom_torsion_atom_site_label_1
_geom_torsion_atom_site_label_2
_geom_torsion_atom_site_label_3
_geom_torsion_atom_site_label_4
_geom_torsion
P(1) Pd(1) P(2) C(24) -56.2(7)
P(1) Pd(1) P(2) C(30) 62.7(7)
P(1) Pd(1) P(2) C(36) -177.9(7)
P(2) Pd(1) P(1) C(6) 57.6(7)
P(2) Pd(1) P(1) C(12) 178.9(7)
P(2) Pd(1) P(1) C(18) -63.1(7)
P(1) Pd(1) C(1) N(1) 83(5)
C(1) Pd(1) P(1) C(6) 170.88(14)
C(1) Pd(1) P(1) C(12) -67.84(15)
C(1) Pd(1) P(1) C(18) 50.18(14)
P(1) Pd(1) C(2) O(1) -98.0(3)
P(1) Pd(1) C(2) O(2) 78.6(2)
C(2) Pd(1) P(1) C(6) -10.45(15)
C(2) Pd(1) P(1) C(12) 110.84(15)
C(2) Pd(1) P(1) C(18) -131.14(15)
P(2) Pd(1) C(1) N(1) -99(5)
C(1) Pd(1) P(2) C(24) -169.50(14)
C(1) Pd(1) P(2) C(30) -50.56(14)
C(1) Pd(1) P(2) C(36) 68.81(15)
P(2) Pd(1) C(2) O(1) 84.4(3)
P(2) Pd(1) C(2) O(2) -99.0(2)
C(2) Pd(1) P(2) C(24) 11.80(15)
C(2) Pd(1) P(2) C(30) 130.75(15)
C(2) Pd(1) P(2) C(36) -109.88(15)
C(1) Pd(1) C(2) O(1) -21(7)
C(1) Pd(1) C(2) O(2) 156(6)
C(2) Pd(1) C(1) N(1) 6(8)
Pd(1) P(1) C(6) C(7) 62.8(2)
Pd(1) P(1) C(6) C(11) -121.3(2)
Pd(1) P(1) C(12) C(13) 19.4(3)
Pd(1) P(1) C(12) C(17) -161.7(2)
Pd(1) P(1) C(18) C(19) 26.7(4)
Pd(1) P(1) C(18) C(23) -156.0(3)
C(6) P(1) C(12) C(13) 150.8(2)
C(6) P(1) C(12) C(17) -30.3(3)
C(12) P(1) C(6) C(7) -64.0(2)
C(12) P(1) C(6) C(11) 112.0(2)
C(6) P(1) C(18) C(19) -103.6(3)
C(6) P(1) C(18) C(23) 73.6(3)
C(18) P(1) C(6) C(7) -174.0(2)
C(18) P(1) C(6) C(11) 1.9(2)
C(12) P(1) C(18) C(19) 149.3(3)
C(12) P(1) C(18) C(23) -33.4(4)
C(18) P(1) C(12) C(13) -100.6(3)
C(18) P(1) C(12) C(17) 78.3(3)
Pd(1) P(2) C(24) C(25) 102.9(3)
Pd(1) P(2) C(24) C(29) -77.1(3)
Pd(1) P(2) C(30) C(31) 150.8(2)
Pd(1) P(2) C(30) C(35) -34.5(2)
Pd(1) P(2) C(36) C(37) 157.1(2)
Pd(1) P(2) C(36) C(41) -21.0(3)
C(24) P(2) C(30) C(31) -81.0(2)
C(24) P(2) C(30) C(35) 93.7(2)
C(30) P(2) C(24) C(25) -20.0(4)
C(30) P(2) C(24) C(29) 160.0(3)
C(24) P(2) C(36) C(37) 27.1(3)
C(24) P(2) C(36) C(41) -151.0(3)
C(36) P(2) C(24) C(25) -130.8(3)
C(36) P(2) C(24) C(29) 49.2(4)
C(30) P(2) C(36) C(37) -81.1(3)
C(30) P(2) C(36) C(41) 100.8(3)
C(36) P(2) C(30) C(31) 27.6(2)
C(36) P(2) C(30) C(35) -157.7(2)
C(2) O(2) C(3) C(4) -86.1(3)
C(2) O(2) C(3) C(5) 151.9(3)
C(3) O(2) C(2) Pd(1) -171.7(2)
C(3) O(2) C(2) O(1) 5.1(5)
P(1) C(6) C(7) C(8) 178.9(2)
P(1) C(6) C(11) C(10) -176.6(2)
C(7) C(6) C(11) C(10) -0.7(4)
C(11) C(6) C(7) C(8) 2.8(4)
C(6) C(7) C(8) C(9) -2.8(4)
C(7) C(8) C(9) C(10) 0.6(4)
C(8) C(9) C(10) C(11) 1.5(4)
C(9) C(10) C(11) C(6) -1.5(4)
P(1) C(12) C(13) C(14) 179.8(2)
P(1) C(12) C(17) C(16) -178.0(2)
C(13) C(12) C(17) C(16) 0.9(5)
C(17) C(12) C(13) C(14) 0.9(5)
C(12) C(13) C(14) C(15) -1.9(5)
C(13) C(14) C(15) C(16) 1.2(5)
C(14) C(15) C(16) C(17) 0.6(5)
C(15) C(16) C(17) C(12) -1.7(5)
P(1) C(18) C(19) C(20) 179.1(4)
P(1) C(18) C(23) C(22) -178.1(3)
C(19) C(18) C(23) C(22) -0.9(6)
C(23) C(18) C(19) C(20) 1.9(7)
C(18) C(19) C(20) C(21) -1.9(8)
C(19) C(20) C(21) C(22) 0.9(8)
C(20) C(21) C(22) C(23) 0.1(6)
C(21) C(22) C(23) C(18) -0.1(5)
P(2) C(24) C(25) C(26) 179.7(3)
P(2) C(24) C(29) C(28) -178.6(3)
C(25) C(24) C(29) C(28) 1.4(6)
C(29) C(24) C(25) C(26) -0.2(6)
C(24) C(25) C(26) C(27) -2.3(7)
C(25) C(26) C(27) C(28) 3.7(7)
C(26) C(27) C(28) C(29) -2.6(7)
C(27) C(28) C(29) C(24) -0.0(7)
P(2) C(30) C(31) C(32) 175.3(2)
P(2) C(30) C(35) C(34) -174.9(2)
C(31) C(30) C(35) C(34) -0.1(3)
C(35) C(30) C(31) C(32) 0.7(4)
C(30) C(31) C(32) C(33) -0.6(5)
C(31) C(32) C(33) C(34) -0.0(4)
C(32) C(33) C(34) C(35) 0.6(5)
C(33) C(34) C(35) C(30) -0.6(5)
P(2) C(36) C(37) C(38) -178.7(2)
P(2) C(36) C(41) C(40) 178.6(2)
C(37) C(36) C(41) C(40) 0.5(5)
C(41) C(36) C(37) C(38) -0.7(5)
C(36) C(37) C(38) C(39) 1.2(5)
C(37) C(38) C(39) C(40) -1.5(5)
C(38) C(39) C(40) C(41) 1.4(5)
C(39) C(40) C(41) C(36) -0.9(5)
